data_4066548
loop_
_publ_author_name
'Yuan, Yuanyuan'
'Chen, Yaofeng'
'Li, Guangyu'
'Xia, Wei'

_publ_section_title
;
 Synthesis and Structural Features of Boratabenzene Rare-Earth Metal Alkyl
 Complexes
;
_journal_issue 17
_journal_name_full Organometallics
_journal_page_first 3722
_journal_paper_doi 10.1021/om1005116
_journal_volume 29
_journal_year 2010
_chemical_formula_sum 'C41 H47 B2 Dy N2 Si2'
_chemical_formula_weight 808.11
_chemical_name_systematic
; 
 ? 
;
_space_group_IT_number 19
_symmetry_cell_setting orthorhombic
_symmetry_space_group_name_Hall 'P 2ac 2ab'
_symmetry_space_group_name_H-M 'P 21 21 21'
_atom_sites_solution_hydrogens geom
_atom_sites_solution_primary direct
_atom_sites_solution_secondary difmap
_audit_creation_method SHELXL-97
_cell_angle_alpha 90.00
_cell_angle_beta 90.00
_cell_angle_gamma 90.00
_cell_formula_units_Z 4
_cell_length_a 8.6490(3)
_cell_length_b 17.8750(5)
_cell_length_c 25.3892(8)
_cell_measurement_temperature 123(2)
_cell_volume 3925.2(2)
_computing_structure_refinement 'SHELXL-97 (Sheldrick, 1997)'
_computing_structure_solution 'SHELXS-97 (Sheldrick, 1990)'
_diffrn_ambient_temperature 123(2)
_diffrn_measured_fraction_theta_full 0.997
_diffrn_measured_fraction_theta_max 0.997
_diffrn_radiation_monochromator graphite
_diffrn_radiation_source 'fine-focus sealed tube'
_diffrn_radiation_type MoK\a
_diffrn_radiation_wavelength 0.71073
_diffrn_reflns_av_R_equivalents 0.0264
_diffrn_reflns_av_sigmaI/netI 0.0234
_diffrn_reflns_limit_h_max 9
_diffrn_reflns_limit_h_min -10
_diffrn_reflns_limit_k_max 21
_diffrn_reflns_limit_k_min -21
_diffrn_reflns_limit_l_max 26
_diffrn_reflns_limit_l_min -30
_diffrn_reflns_number 45609
_diffrn_reflns_theta_full 25.01
_diffrn_reflns_theta_max 25.01
_diffrn_reflns_theta_min 1.60
_exptl_absorpt_coefficient_mu 1.995
_exptl_absorpt_correction_T_max 1
_exptl_absorpt_correction_T_min 0.631756
_exptl_absorpt_correction_type multi-scan
_exptl_crystal_density_diffrn 1.367
_exptl_crystal_density_method 'not measured'
_exptl_crystal_description block
_exptl_crystal_F_000 1644
_exptl_crystal_size_max 0.985
_exptl_crystal_size_mid 0.793
_exptl_crystal_size_min 0.541
_refine_diff_density_max 0.772
_refine_diff_density_min -0.522
_refine_diff_density_rms 0.063
_refine_ls_abs_structure_details 'Flack H D (1983), Acta Cryst. A39, 876-881'
_refine_ls_abs_structure_Flack 0.003(7)
_refine_ls_extinction_method none
_refine_ls_goodness_of_fit_ref 1.128
_refine_ls_hydrogen_treatment constr
_refine_ls_matrix_type full
_refine_ls_number_parameters 471
_refine_ls_number_reflns 6881
_refine_ls_number_restraints 13
_refine_ls_restrained_S_all 1.131
_refine_ls_R_factor_all 0.0222
_refine_ls_R_factor_gt 0.0216
_refine_ls_shift/su_max 0.002
_refine_ls_shift/su_mean 0.000
_refine_ls_structure_factor_coef Fsqd
_refine_ls_weighting_details 'calc w=1/[\s^2^(Fo^2^)+(0.0286P)^2^+1.5675P] where P=(Fo^2^+2Fc^2^)/3'
_refine_ls_weighting_scheme calc
_refine_ls_wR_factor_gt 0.0544
_refine_ls_wR_factor_ref 0.0547
_reflns_number_gt 6769
_reflns_number_total 6881
_reflns_threshold_expression >2sigma(I)
_cod_data_source_file om1005116_si_001.cif
_cod_data_source_block z
_cod_depositor_comments
;
The following automatic conversions were performed:

'_symmetry_cell_setting' value 'Orthorhombic' changed to
'orthorhombic' according to
/home/saulius/struct/CIF-dictionaries/cif_core.dic dictionary named
'cif_core.dic' version 2.4.1 from 2010-06-29.

Automatic conversion script
Id: cif_fix_values 1715 2011-07-08 13:25:40Z adriana 
;
_cod_original_sg_symbol_H-M P2(1)2(1)2(1)
_cod_database_code 4066548

loop_
_symmetry_equiv_pos_as_xyz
'x, y, z'
'-x+1/2, -y, z+1/2'
'-x, y+1/2, -z+1/2'
'x+1/2, -y+1/2, -z'

loop_
_atom_site_label
_atom_site_type_symbol
_atom_site_fract_x
_atom_site_fract_y
_atom_site_fract_z
_atom_site_U_iso_or_equiv
_atom_site_adp_type
_atom_site_occupancy
_atom_site_symmetry_multiplicity
_atom_site_calc_flag
_atom_site_refinement_flags
_atom_site_disorder_assembly
_atom_site_disorder_group
Dy1 Dy 0.429827(16) 0.061515(8) 0.293765(5) 0.02601(5) Uani 1 1 d . A .
Si1 Si 0.42197(17) 0.10841(6) 0.41530(4) 0.0460(3) Uani 1 1 d D A .
B1 B 0.5025(4) -0.0973(2) 0.31353(15) 0.0284(8) Uani 1 1 d . . .
B2 B 0.2435(4) 0.07888(18) 0.19482(14) 0.0270(8) Uani 1 1 d . . .
N1 N 0.4304(3) -0.14577(13) 0.35286(10) 0.0269(5) Uani 1 1 d . . .
N2 N 0.2131(3) 0.03466(14) 0.14848(10) 0.0268(6) Uani 1 1 d . . .
C1 C 0.4422(4) -0.08739(16) 0.25761(12) 0.0273(6) Uani 1 1 d . . .
H1A H 0.3446 -0.1131 0.2467 0.033 Uiso 1 1 calc R . .
C2 C 0.5213(4) -0.04303(16) 0.22129(13) 0.0306(8) Uani 1 1 d . . .
H2A H 0.4807 -0.0394 0.1845 0.037 Uiso 1 1 calc R . .
C3 C 0.6496(4) 0.00008(19) 0.23536(14) 0.0347(8) Uani 1 1 d . . .
H3A H 0.7039 0.0307 0.2081 0.042 Uiso 1 1 calc R . .
C4 C 0.7109(4) -0.00487(19) 0.28650(15) 0.0366(8) Uani 1 1 d . . .
H4A H 0.8053 0.0248 0.2955 0.044 Uiso 1 1 calc R . .
C5 C 0.6407(4) -0.04725(19) 0.32548(14) 0.0336(8) Uani 1 1 d . . .
H5A H 0.6830 -0.0457 0.3621 0.040 Uiso 1 1 calc R . .
C6 C 0.3803(4) 0.13298(16) 0.19991(15) 0.0320(7) Uani 1 1 d . . .
H6A H 0.4632 0.1332 0.1724 0.038 Uiso 1 1 calc R . .
C7 C 0.3808(5) 0.18733(19) 0.23952(17) 0.0453(10) Uani 1 1 d . . .
H7A H 0.4629 0.2267 0.2392 0.054 Uiso 1 1 calc R . .
C8 C 0.2706(5) 0.1879(2) 0.27993(18) 0.0553(12) Uani 1 1 d . . .
H8A H 0.2748 0.2279 0.3075 0.066 Uiso 1 1 calc R . .
C9 C 0.1549(5) 0.1339(2) 0.28212(15) 0.0475(10) Uani 1 1 d . . .
H9A H 0.0808 0.1347 0.3124 0.057 Uiso 1 1 calc R . .
C10 C 0.1421(4) 0.07671(19) 0.24455(14) 0.0345(8) Uani 1 1 d . . .
H10A H 0.0619 0.0369 0.2487 0.041 Uiso 1 1 calc R . .
C11 C 0.2856(4) -0.18243(17) 0.34539(12) 0.0270(6) Uani 1 1 d . . .
C12 C 0.1578(4) -0.14441(18) 0.32586(14) 0.0317(7) Uani 1 1 d . . .
H12A H 0.1667 -0.0927 0.3178 0.038 Uiso 1 1 calc R . .
C13 C 0.0181(4) -0.1801(2) 0.31791(14) 0.0355(8) Uani 1 1 d . . .
H13A H -0.0673 -0.1532 0.3040 0.043 Uiso 1 1 calc R . .
C14 C 0.0026(5) -0.2556(2) 0.33037(15) 0.0396(9) Uani 1 1 d . . .
H14A H -0.0930 -0.2806 0.3251 0.047 Uiso 1 1 calc R . .
C15 C 0.1283(4) -0.29327(19) 0.35050(14) 0.0372(8) Uani 1 1 d . . .
H15A H 0.1185 -0.3447 0.3593 0.045 Uiso 1 1 calc R . .
C16 C 0.2679(4) -0.25787(18) 0.35806(13) 0.0309(7) Uani 1 1 d . . .
H16A H 0.3529 -0.2851 0.3720 0.037 Uiso 1 1 calc R . .
C17 C 0.5069(4) -0.16052(17) 0.40202(13) 0.0268(7) Uani 1 1 d . . .
C18 C 0.4281(5) -0.15401(16) 0.44944(13) 0.0318(7) Uani 1 1 d . . .
H18A H 0.3212 -0.1418 0.4496 0.038 Uiso 1 1 calc R . .
C19 C 0.5048(5) -0.16521(19) 0.49624(15) 0.0385(9) Uani 1 1 d . . .
H19A H 0.4500 -0.1602 0.5285 0.046 Uiso 1 1 calc R . .
C20 C 0.6591(5) -0.1835(2) 0.49733(15) 0.0416(9) Uani 1 1 d . . .
H20A H 0.7107 -0.1911 0.5299 0.050 Uiso 1 1 calc R . .
C21 C 0.7382(4) -0.1907(2) 0.44999(15) 0.0394(8) Uani 1 1 d . . .
H21A H 0.8453 -0.2026 0.4502 0.047 Uiso 1 1 calc R . .
C22 C 0.6623(4) -0.18078(19) 0.40245(13) 0.0301(7) Uani 1 1 d . . .
H22A H 0.7162 -0.1878 0.3702 0.036 Uiso 1 1 calc R . .
C23 C 0.3011(4) 0.04082(17) 0.10125(12) 0.0286(7) Uani 1 1 d . . .
C24 C 0.3420(4) 0.1105(2) 0.08080(14) 0.0357(8) Uani 1 1 d . . .
H24A H 0.3076 0.1549 0.0977 0.043 Uiso 1 1 calc R . .
C25 C 0.4327(5) 0.1151(2) 0.03583(15) 0.0453(9) Uani 1 1 d . . .
H25A H 0.4622 0.1628 0.0228 0.054 Uiso 1 1 calc R . .
C26 C 0.4800(5) 0.0524(3) 0.01020(15) 0.0503(11) Uani 1 1 d . . .
H26A H 0.5425 0.0563 -0.0204 0.060 Uiso 1 1 calc R . .
C27 C 0.4365(5) -0.0170(2) 0.02896(15) 0.0445(9) Uani 1 1 d . . .
H27A H 0.4674 -0.0610 0.0108 0.053 Uiso 1 1 calc R . .
C28 C 0.3471(4) -0.0224(2) 0.07463(14) 0.0357(8) Uani 1 1 d . . .
H28A H 0.3178 -0.0703 0.0875 0.043 Uiso 1 1 calc R . .
C29 C 0.0790(4) -0.01221(16) 0.14440(12) 0.0269(6) Uani 1 1 d . . .
C30 C -0.0314(4) 0.0016(2) 0.10592(13) 0.0351(8) Uani 1 1 d . . .
H30A H -0.0178 0.0423 0.0823 0.042 Uiso 1 1 calc R . .
C31 C -0.1606(4) -0.0431(2) 0.10158(15) 0.0468(10) Uani 1 1 d . . .
H31A H -0.2349 -0.0329 0.0750 0.056 Uiso 1 1 calc R . .
C32 C -0.1836(4) -0.1023(2) 0.13523(16) 0.0453(10) Uani 1 1 d . . .
H32A H -0.2722 -0.1333 0.1317 0.054 Uiso 1 1 calc R . .
C33 C -0.0772(5) -0.11592(18) 0.17393(16) 0.0426(8) Uani 1 1 d . . .
H33A H -0.0929 -0.1561 0.1978 0.051 Uiso 1 1 calc R . .
C34 C 0.0538(4) -0.07134(17) 0.17855(14) 0.0350(7) Uani 1 1 d . . .
H34A H 0.1270 -0.0816 0.2055 0.042 Uiso 1 1 calc R . .
C35 C 0.5515(7) 0.1328(3) 0.36030(16) 0.0684(16) Uani 1 1 d . . .
C36 C 0.2870(4) 0.03369(18) 0.39165(14) 0.0430(9) Uani 1 1 d D . .
H36A H 0.1761 0.0471 0.3933 0.052 Uiso 1 1 calc R A .
H36B H 0.3069 -0.0167 0.4064 0.052 Uiso 1 1 calc R . .
C37 C 0.5239(7) 0.0626(3) 0.47174(18) 0.0807(16) Uani 1 1 d . . .
H37A H 0.4996 0.0893 0.5044 0.121 Uiso 1 1 calc R A .
H37B H 0.6357 0.0639 0.4656 0.121 Uiso 1 1 calc R . .
H37C H 0.4896 0.0105 0.4747 0.121 Uiso 1 1 calc R . .
C38 C 0.2966(7) 0.1864(3) 0.4397(2) 0.0778(16) Uani 1 1 d . . .
H38A H 0.3104 0.1920 0.4778 0.117 Uiso 1 1 calc R A .
H38B H 0.1882 0.1749 0.4320 0.117 Uiso 1 1 calc R . .
H38C H 0.3258 0.2330 0.4220 0.117 Uiso 1 1 calc R . .
Si2 Si 0.6882(3) 0.20957(19) 0.35496(13) 0.0297(7) Uani 0.511(6) 1 d P A 1
C39 C 0.5705(10) 0.2968(4) 0.3602(3) 0.0420(18) Uani 0.511(6) 1 d PU A 1
H39A H 0.4890 0.2963 0.3334 0.063 Uiso 0.511(6) 1 calc PR A 1
H39B H 0.6373 0.3404 0.3548 0.063 Uiso 0.511(6) 1 calc PR A 1
H39C H 0.5236 0.2996 0.3953 0.063 Uiso 0.511(6) 1 calc PR A 1
C40 C 0.8428(11) 0.2126(5) 0.4071(4) 0.056(2) Uani 0.489(6) 1 d PU A 1
H40A H 0.7946 0.2111 0.4420 0.083 Uiso 0.489(6) 1 calc PR A 1
H40B H 0.9027 0.2588 0.4035 0.083 Uiso 0.489(6) 1 calc PR A 1
H40C H 0.9115 0.1694 0.4030 0.083 Uiso 0.489(6) 1 calc PR A 1
C41 C 0.7876(18) 0.2132(11) 0.2900(6) 0.030(3) Uani 0.511(6) 1 d P A 1
H41A H 0.7105 0.2114 0.2618 0.045 Uiso 0.511(6) 1 calc PR A 1
H41B H 0.8576 0.1703 0.2868 0.045 Uiso 0.511(6) 1 calc PR A 1
H41C H 0.8470 0.2597 0.2873 0.045 Uiso 0.511(6) 1 calc PR A 1
Si2' Si 0.7194(4) 0.1825(2) 0.37053(15) 0.0375(7) Uani 0.489(6) 1 d P A 2
C39' C 0.8613(10) 0.1127(5) 0.3992(4) 0.053(2) Uani 0.489(6) 1 d P A 2
H39D H 0.8212 0.0936 0.4327 0.080 Uiso 0.489(6) 1 calc PR A 2
H39E H 0.9610 0.1374 0.4052 0.080 Uiso 0.489(6) 1 calc PR A 2
H39F H 0.8753 0.0712 0.3745 0.080 Uiso 0.489(6) 1 calc PR A 2
C40' C 0.7187(16) 0.2631(7) 0.4173(5) 0.099(5) Uani 0.511(6) 1 d P A 2
H40D H 0.6467 0.3014 0.4046 0.148 Uiso 0.511(6) 1 calc PR A 2
H40E H 0.8230 0.2843 0.4195 0.148 Uiso 0.511(6) 1 calc PR A 2
H40F H 0.6861 0.2458 0.4522 0.148 Uiso 0.511(6) 1 calc PR A 2
C41' C 0.796(3) 0.2198(12) 0.3086(7) 0.054(5) Uani 0.489(6) 1 d P A 2
H41D H 0.7225 0.2560 0.2939 0.081 Uiso 0.489(6) 1 calc PR A 2
H41E H 0.8112 0.1788 0.2836 0.081 Uiso 0.489(6) 1 calc PR A 2
H41F H 0.8950 0.2447 0.3153 0.081 Uiso 0.489(6) 1 calc PR A 2

loop_
_atom_site_aniso_label
_atom_site_aniso_U_11
_atom_site_aniso_U_22
_atom_site_aniso_U_33
_atom_site_aniso_U_23
_atom_site_aniso_U_13
_atom_site_aniso_U_12
Dy1 0.02644(7) 0.03141(7) 0.02019(8) -0.00362(6) 0.00106(6) -0.00126(6)
Si1 0.0703(7) 0.0447(5) 0.0230(5) -0.0023(4) 0.0044(6) -0.0150(6)
B1 0.0245(17) 0.0336(18) 0.027(2) 0.0045(15) 0.0053(15) 0.0027(15)
B2 0.0299(18) 0.0248(17) 0.026(2) 0.0029(13) -0.0041(14) 0.0056(13)
N1 0.0219(12) 0.0350(12) 0.0238(13) 0.0077(10) -0.0005(12) 0.0004(12)
N2 0.0273(13) 0.0284(12) 0.0248(14) 0.0007(10) 0.0004(12) -0.0041(11)
C1 0.0254(15) 0.0276(13) 0.0289(17) -0.0017(12) 0.0023(15) 0.0056(14)
C2 0.0386(19) 0.0299(16) 0.0231(18) 0.0019(12) 0.0065(13) 0.0135(13)
C3 0.0347(19) 0.0338(17) 0.036(2) 0.0107(16) 0.0144(16) 0.0069(15)
C4 0.0241(15) 0.0451(18) 0.041(2) 0.0113(17) 0.0043(16) -0.0014(14)
C5 0.0248(15) 0.047(2) 0.0286(19) 0.0087(16) -0.0001(13) -0.0029(15)
C6 0.0350(17) 0.0275(14) 0.033(2) 0.0052(14) -0.0091(15) -0.0010(12)
C7 0.055(2) 0.0231(16) 0.058(3) -0.0006(17) -0.0230(19) 0.0016(16)
C8 0.062(3) 0.045(2) 0.059(3) -0.027(2) -0.015(2) 0.021(2)
C9 0.038(2) 0.063(2) 0.041(3) -0.0212(19) -0.0034(17) 0.0240(19)
C10 0.0227(15) 0.044(2) 0.037(2) -0.0047(15) -0.0017(14) 0.0065(14)
C11 0.0261(15) 0.0314(15) 0.0236(16) -0.0009(13) 0.0069(13) -0.0004(14)
C12 0.0261(17) 0.0323(16) 0.037(2) 0.0000(15) 0.0034(15) -0.0019(14)
C13 0.0236(16) 0.0484(19) 0.0345(19) -0.0049(16) 0.0026(13) -0.0014(14)
C14 0.0348(18) 0.045(2) 0.039(2) -0.0101(17) 0.0097(17) -0.0128(16)
C15 0.050(2) 0.0298(16) 0.031(2) -0.0020(15) 0.0138(16) -0.0107(15)
C16 0.0347(19) 0.0307(16) 0.0273(18) -0.0012(14) 0.0093(14) 0.0020(14)
C17 0.0308(16) 0.0261(15) 0.0235(17) 0.0026(13) -0.0010(13) -0.0035(13)
C18 0.0323(16) 0.0292(15) 0.0340(18) 0.0023(13) 0.0052(17) -0.0038(16)
C19 0.059(2) 0.0334(17) 0.0231(19) -0.0020(14) 0.0052(16) -0.0056(16)
C20 0.047(2) 0.044(2) 0.034(2) 0.0094(17) -0.0124(17) -0.0084(18)
C21 0.0309(18) 0.0426(19) 0.045(2) 0.0112(17) -0.0087(16) 0.0002(16)
C22 0.0296(18) 0.0346(17) 0.0263(18) 0.0043(15) 0.0023(13) 0.0012(14)
C23 0.0202(15) 0.0404(18) 0.0251(17) -0.0006(13) -0.0064(13) -0.0004(13)
C24 0.0360(19) 0.0399(18) 0.031(2) 0.0089(15) -0.0025(15) -0.0004(15)
C25 0.0371(19) 0.058(2) 0.041(2) 0.0143(18) 0.004(2) -0.009(2)
C26 0.038(2) 0.086(3) 0.027(2) 0.005(2) 0.0056(15) -0.001(2)
C27 0.0365(19) 0.062(2) 0.035(2) -0.0112(17) -0.0002(19) 0.002(2)
C28 0.0333(19) 0.0410(18) 0.033(2) -0.0016(16) -0.0018(16) -0.0013(15)
C29 0.0231(15) 0.0299(14) 0.0278(17) -0.0063(12) -0.0006(15) 0.0001(14)
C30 0.033(2) 0.0469(19) 0.0249(18) -0.0022(15) 0.0005(14) -0.0014(15)
C31 0.0257(18) 0.081(3) 0.034(2) -0.021(2) -0.0053(15) -0.0023(18)
C32 0.030(2) 0.056(2) 0.050(3) -0.022(2) 0.0112(18) -0.0139(17)
C33 0.0353(19) 0.0340(16) 0.059(2) -0.0033(16) 0.008(2) -0.0048(17)
C34 0.0270(16) 0.0317(16) 0.046(2) 0.0049(15) -0.0023(15) 0.0001(15)
C35 0.085(4) 0.095(3) 0.025(2) -0.001(2) 0.001(2) -0.061(3)
C36 0.050(2) 0.0367(17) 0.042(2) -0.0046(16) 0.0213(19) -0.0079(16)
C37 0.100(4) 0.105(4) 0.038(3) 0.034(3) -0.010(2) -0.031(4)
C38 0.103(4) 0.060(3) 0.071(3) -0.028(3) 0.022(3) -0.022(3)
Si2 0.0317(13) 0.0281(13) 0.0293(15) 0.0008(10) 0.0003(10) -0.0052(10)
C39 0.045(2) 0.039(2) 0.042(2) -0.0011(17) 0.0039(18) 0.0014(18)
C40 0.054(3) 0.057(3) 0.055(3) -0.0022(19) -0.0024(19) -0.0038(19)
C41 0.018(4) 0.039(5) 0.032(8) 0.003(5) 0.004(4) -0.006(3)
Si2' 0.0381(14) 0.0342(16) 0.0401(18) -0.0022(13) -0.0061(12) -0.0054(12)
C39' 0.036(4) 0.075(6) 0.048(5) 0.018(4) -0.007(4) 0.001(4)
C40' 0.090(9) 0.092(8) 0.114(10) -0.058(8) -0.003(8) -0.039(7)
C41' 0.055(7) 0.041(7) 0.066(14) 0.014(9) -0.007(9) -0.001(5)

loop_
_atom_type_symbol
_atom_type_description
_atom_type_scat_dispersion_real
_atom_type_scat_dispersion_imag
_atom_type_scat_source
C C 0.0033 0.0016 'International Tables Vol C Tables 4.2.6.8 and 6.1.1.4'
H H 0.0000 0.0000 'International Tables Vol C Tables 4.2.6.8 and 6.1.1.4'
B B 0.0013 0.0007 'International Tables Vol C Tables 4.2.6.8 and 6.1.1.4'
N N 0.0061 0.0033 'International Tables Vol C Tables 4.2.6.8 and 6.1.1.4'
Si Si 0.0817 0.0704 'International Tables Vol C Tables 4.2.6.8 and 6.1.1.4'
Dy Dy -0.1892 4.4098 'International Tables Vol C Tables 4.2.6.8 and 6.1.1.4'

loop_
_geom_angle_atom_site_label_1
_geom_angle_atom_site_label_2
_geom_angle_atom_site_label_3
_geom_angle
C35 Dy1 C3 107.71(17)
C35 Dy1 C8 82.39(18)
C3 Dy1 C8 130.35(13)
C35 Dy1 C7 89.17(15)
C3 Dy1 C7 100.05(12)
C8 Dy1 C7 30.40(13)
C35 Dy1 C4 83.42(18)
C3 Dy1 C4 30.37(11)
C8 Dy1 C4 145.50(13)
C7 Dy1 C4 118.42(12)
C35 Dy1 C9 102.14(18)
C3 Dy1 C9 139.71(11)
C8 Dy1 C9 29.88(13)
C7 Dy1 C9 53.50(13)
C4 Dy1 C9 169.56(12)
C35 Dy1 C6 116.14(13)
C3 Dy1 C6 79.54(10)
C8 Dy1 C6 53.82(12)
C7 Dy1 C6 29.94(11)
C4 Dy1 C6 106.58(10)
C9 Dy1 C6 63.07(11)
C35 Dy1 C2 136.00(17)
C3 Dy1 C2 30.00(11)
C8 Dy1 C2 129.65(11)
C7 Dy1 C2 105.90(11)
C4 Dy1 C2 52.90(11)
C9 Dy1 C2 120.23(11)
C6 Dy1 C2 77.22(9)
C35 Dy1 C5 82.99(17)
C3 Dy1 C5 53.31(10)
C8 Dy1 C5 165.22(11)
C7 Dy1 C5 147.24(12)
C4 Dy1 C5 29.18(10)
C9 Dy1 C5 159.24(12)
C6 Dy1 C5 132.84(10)
C2 Dy1 C5 61.89(10)
C35 Dy1 C10 131.53(17)
C3 Dy1 C10 115.37(11)
C8 Dy1 C10 53.14(11)
C7 Dy1 C10 63.04(11)
C4 Dy1 C10 144.05(11)
C9 Dy1 C10 29.40(10)
C6 Dy1 C10 55.02(10)
C2 Dy1 C10 91.32(10)
C5 Dy1 C10 141.21(10)
C35 Dy1 C1 136.49(16)
C3 Dy1 C1 53.05(10)
C8 Dy1 C1 140.92(11)
C7 Dy1 C1 129.30(11)
C4 Dy1 C1 61.99(10)
C9 Dy1 C1 116.53(11)
C6 Dy1 C1 99.39(9)
C2 Dy1 C1 29.05(9)
C5 Dy1 C1 53.83(10)
C10 Dy1 C1 88.84(10)
C35 Dy1 C36 70.12(11)
C3 Dy1 C36 137.27(11)
C8 Dy1 C36 92.25(14)
C7 Dy1 C36 122.24(13)
C4 Dy1 C36 112.05(11)
C9 Dy1 C36 78.29(12)
C6 Dy1 C36 141.36(11)
C2 Dy1 C36 126.75(9)
C5 Dy1 C36 84.77(11)
C10 Dy1 C36 91.22(10)
C1 Dy1 C36 97.88(9)
C35 Si1 C38 115.3(3)
C35 Si1 C37 113.4(3)
C38 Si1 C37 110.2(3)
C35 Si1 C36 107.73(17)
C38 Si1 C36 106.0(2)
C37 Si1 C36 103.1(2)
C35 Si1 Dy1 46.98(13)
C38 Si1 Dy1 121.78(19)
C37 Si1 Dy1 127.9(2)
C36 Si1 Dy1 61.12(11)
N1 B1 C1 124.0(3)
N1 B1 C5 123.2(3)
C1 B1 C5 112.7(3)
N1 B1 Dy1 126.5(2)
C1 B1 Dy1 69.88(17)
C5 B1 Dy1 68.63(18)
N2 B2 C6 123.7(3)
N2 B2 C10 123.5(3)
C6 B2 C10 112.7(3)
N2 B2 Dy1 136.4(2)
C6 B2 Dy1 65.18(18)
C10 B2 Dy1 67.42(17)
C11 N1 C17 115.8(2)
C11 N1 B1 123.8(3)
C17 N1 B1 120.4(3)
C23 N2 C29 114.6(2)
C23 N2 B2 123.2(3)
C29 N2 B2 121.8(3)
C2 C1 B1 120.9(3)
C2 C1 Dy1 72.37(17)
B1 C1 Dy1 79.61(19)
C1 C2 C3 122.3(3)
C1 C2 Dy1 78.58(18)
C3 C2 Dy1 71.42(18)
C2 C3 C4 120.1(3)
C2 C3 Dy1 78.58(19)
C4 C3 Dy1 77.3(2)
C5 C4 C3 121.9(3)
C5 C4 Dy1 78.4(2)
C3 C4 Dy1 72.37(19)
C4 C5 B1 121.5(3)
C4 C5 Dy1 72.47(19)
B1 C5 Dy1 80.73(19)
C7 C6 B2 120.1(3)
C7 C6 Dy1 72.4(2)
B2 C6 Dy1 84.26(19)
C6 C7 C8 122.0(3)
C6 C7 Dy1 77.66(19)
C8 C7 Dy1 74.7(2)
C9 C8 C7 120.9(3)
C9 C8 Dy1 77.2(2)
C7 C8 Dy1 74.9(2)
C8 C9 C10 122.3(4)
C8 C9 Dy1 72.9(2)
C10 C9 Dy1 78.2(2)
C9 C10 B2 119.7(3)
C9 C10 Dy1 72.4(2)
B2 C10 Dy1 82.08(18)
C12 C11 C16 117.9(3)
C12 C11 N1 121.4(3)
C16 C11 N1 120.7(3)
C13 C12 C11 121.5(3)
C12 C13 C14 119.9(3)
C15 C14 C13 118.9(3)
C16 C15 C14 121.3(3)
C15 C16 C11 120.6(3)
C18 C17 C22 119.3(3)
C18 C17 N1 120.8(3)
C22 C17 N1 119.9(3)
C19 C18 C17 120.0(4)
C20 C19 C18 121.4(4)
C19 C20 C21 118.9(3)
C22 C21 C20 120.5(3)
C21 C22 C17 119.9(3)
C28 C23 C24 118.5(3)
C28 C23 N2 120.3(3)
C24 C23 N2 121.2(3)
C25 C24 C23 120.2(3)
C26 C25 C24 121.0(3)
C25 C26 C27 119.6(3)
C26 C27 C28 119.9(3)
C23 C28 C27 120.8(3)
C34 C29 C30 117.9(3)
C34 C29 N2 121.9(3)
C30 C29 N2 120.2(3)
C31 C30 C29 120.7(3)
C32 C31 C30 120.9(4)
C33 C32 C31 119.1(3)
C32 C33 C34 120.5(3)
C29 C34 C33 120.9(3)
Si2' C35 Si2 21.95(10)
Si2' C35 Si1 121.3(3)
Si2 C35 Si1 129.1(3)
Si2' C35 Dy1 139.6(3)
Si2 C35 Dy1 130.1(2)
Si1 C35 Dy1 98.27(18)
Si1 C36 Dy1 83.32(11)
C35 Si2 C41 113.2(5)
C35 Si2 C39 105.7(3)
C41 Si2 C39 106.6(7)
C35 Si2 C40 115.6(4)
C41 Si2 C40 107.1(6)
C39 Si2 C40 108.2(4)
C35 Si2' C41' 111.3(6)
C35 Si2' C40' 119.5(5)
C41' Si2' C40' 105.4(8)
C35 Si2' C39' 105.3(4)
C41' Si2' C39' 109.6(8)
C40' Si2' C39' 105.4(6)

loop_
_geom_bond_atom_site_label_1
_geom_bond_atom_site_label_2
_geom_bond_distance
Dy1 C35 2.363(4)
Dy1 C3 2.649(3)
Dy1 C8 2.670(4)
Dy1 C7 2.671(4)
Dy1 C4 2.711(3)
Dy1 C9 2.724(4)
Dy1 C6 2.737(3)
Dy1 C2 2.739(3)
Dy1 C5 2.785(3)
Dy1 C10 2.798(3)
Dy1 C1 2.817(3)
Dy1 C36 2.819(3)
Si1 C35 1.842(4)
Si1 C38 1.871(5)
Si1 C37 1.871(5)
Si1 C36 1.8726(18)
B1 N1 1.461(4)
B1 C1 1.523(5)
B1 C5 1.524(5)
B2 N2 1.441(4)
B2 C6 1.534(5)
B2 C10 1.537(5)
N1 C11 1.425(4)
N1 C17 1.437(4)
N2 C23 1.424(4)
N2 C29 1.435(4)
C1 C2 1.396(4)
C2 C3 1.397(5)
C3 C4 1.405(5)
C4 C5 1.386(5)
C6 C7 1.398(5)
C7 C8 1.400(6)
C8 C9 1.392(6)
C9 C10 1.403(5)
C11 C12 1.389(5)
C11 C16 1.395(4)
C12 C13 1.382(5)
C13 C14 1.392(5)
C14 C15 1.378(6)
C15 C16 1.377(5)
C17 C18 1.388(5)
C17 C22 1.392(5)
C18 C19 1.376(5)
C19 C20 1.373(5)
C20 C21 1.389(5)
C21 C22 1.385(5)
C23 C28 1.375(5)
C23 C24 1.395(5)
C24 C25 1.388(5)
C25 C26 1.359(6)
C26 C27 1.381(6)
C27 C28 1.397(5)
C29 C34 1.384(4)
C29 C30 1.388(5)
C30 C31 1.378(5)
C31 C32 1.375(6)
C32 C33 1.368(6)
C33 C34 1.390(5)
C35 Si2' 1.723(5)
C35 Si2 1.817(5)
Si2 C41 1.861(15)
Si2 C39 1.867(8)
Si2 C40 1.883(10)
Si2' C41' 1.83(2)
Si2' C40' 1.866(10)
Si2' C39' 1.896(10)

loop_
_geom_torsion_atom_site_label_1
_geom_torsion_atom_site_label_2
_geom_torsion_atom_site_label_3
_geom_torsion_atom_site_label_4
_geom_torsion
C3 Dy1 Si1 C35 55.5(3)
C8 Dy1 Si1 C35 -85.4(3)
C7 Dy1 Si1 C35 -64.1(3)
C4 Dy1 Si1 C35 60.1(3)
C9 Dy1 Si1 C35 -115.1(3)
C6 Dy1 Si1 C35 -68.5(3)
C2 Dy1 Si1 C35 96.4(3)
C5 Dy1 Si1 C35 84.5(3)
C10 Dy1 Si1 C35 -131.1(3)
C1 Dy1 Si1 C35 123.9(3)
C36 Dy1 Si1 C35 172.1(3)
C35 Dy1 Si1 C38 96.2(3)
C3 Dy1 Si1 C38 151.8(2)
C8 Dy1 Si1 C38 10.9(2)
C7 Dy1 Si1 C38 32.1(2)
C4 Dy1 Si1 C38 156.3(2)
C9 Dy1 Si1 C38 -18.9(2)
C6 Dy1 Si1 C38 27.8(2)
C2 Dy1 Si1 C38 -167.4(2)
C5 Dy1 Si1 C38 -179.3(2)
C10 Dy1 Si1 C38 -34.8(2)
C1 Dy1 Si1 C38 -139.8(2)
C36 Dy1 Si1 C38 -91.7(3)
C35 Dy1 Si1 C37 -87.9(4)
C3 Dy1 Si1 C37 -32.4(2)
C8 Dy1 Si1 C37 -173.3(2)
C7 Dy1 Si1 C37 -152.0(2)
C4 Dy1 Si1 C37 -27.8(2)
C9 Dy1 Si1 C37 157.0(2)
C6 Dy1 Si1 C37 -156.4(2)
C2 Dy1 Si1 C37 8.5(3)
C5 Dy1 Si1 C37 -3.4(2)
C10 Dy1 Si1 C37 141.0(2)
C1 Dy1 Si1 C37 36.0(2)
C36 Dy1 Si1 C37 84.2(3)
C35 Dy1 Si1 C36 -172.1(3)
C3 Dy1 Si1 C36 -116.56(18)
C8 Dy1 Si1 C36 102.53(19)
C7 Dy1 Si1 C36 123.78(18)
C4 Dy1 Si1 C36 -111.97(17)
C9 Dy1 Si1 C36 72.81(18)
C6 Dy1 Si1 C36 119.44(18)
C2 Dy1 Si1 C36 -75.7(2)
C5 Dy1 Si1 C36 -87.59(16)
C10 Dy1 Si1 C36 56.85(17)
C1 Dy1 Si1 C36 -48.15(18)
C35 Dy1 B1 N1 78.0(3)
C3 Dy1 B1 N1 179.3(3)
C8 Dy1 B1 N1 -42.0(5)
C7 Dy1 B1 N1 -141.5(3)
C4 Dy1 B1 N1 145.2(4)
C9 Dy1 B1 N1 -47.0(3)
C6 Dy1 B1 N1 -133.5(3)
C2 Dy1 B1 N1 -147.0(3)
C5 Dy1 B1 N1 116.2(4)
C10 Dy1 B1 N1 -72.1(3)
C1 Dy1 B1 N1 -118.1(4)
C36 Dy1 B1 N1 14.1(3)
C35 Dy1 B1 C1 -163.9(2)
C3 Dy1 B1 C1 -62.61(19)
C8 Dy1 B1 C1 76.1(4)
C7 Dy1 B1 C1 -23.5(4)
C4 Dy1 B1 C1 -96.8(2)
C9 Dy1 B1 C1 71.1(2)
C6 Dy1 B1 C1 -15.4(2)
C2 Dy1 B1 C1 -28.95(18)
C5 Dy1 B1 C1 -125.8(3)
C10 Dy1 B1 C1 46.0(2)
C36 Dy1 B1 C1 132.2(2)
C35 Dy1 B1 C5 -38.1(2)
C3 Dy1 B1 C5 63.2(2)
C8 Dy1 B1 C5 -158.2(3)
C7 Dy1 B1 C5 102.3(3)
C4 Dy1 B1 C5 28.99(19)
C9 Dy1 B1 C5 -163.17(19)
C6 Dy1 B1 C5 110.4(2)
C2 Dy1 B1 C5 96.8(2)
C10 Dy1 B1 C5 171.74(18)
C1 Dy1 B1 C5 125.8(3)
C36 Dy1 B1 C5 -102.0(2)
C35 Dy1 B2 N2 156.4(3)
C3 Dy1 B2 N2 40.5(3)
C8 Dy1 B2 N2 179.8(4)
C7 Dy1 B2 N2 144.9(4)
C4 Dy1 B2 N2 39.1(4)
C9 Dy1 B2 N2 -146.1(4)
C6 Dy1 B2 N2 113.7(4)
C2 Dy1 B2 N2 15.4(3)
C5 Dy1 B2 N2 7.4(4)
C10 Dy1 B2 N2 -115.5(4)
C1 Dy1 B2 N2 -12.5(3)
C36 Dy1 B2 N2 -106.3(3)
C35 Dy1 B2 C6 42.8(3)
C3 Dy1 B2 C6 -73.21(19)
C8 Dy1 B2 C6 66.1(2)
C7 Dy1 B2 C6 31.2(2)
C4 Dy1 B2 C6 -74.6(2)
C9 Dy1 B2 C6 100.2(2)
C2 Dy1 B2 C6 -98.24(19)
C5 Dy1 B2 C6 -106.3(2)
C10 Dy1 B2 C6 130.8(3)
C1 Dy1 B2 C6 -126.15(19)
C36 Dy1 B2 C6 140.01(18)
C35 Dy1 B2 C10 -88.1(3)
C3 Dy1 B2 C10 155.98(19)
C8 Dy1 B2 C10 -64.7(2)
C7 Dy1 B2 C10 -99.6(2)
C4 Dy1 B2 C10 154.59(18)
C9 Dy1 B2 C10 -30.60(19)
C6 Dy1 B2 C10 -130.8(3)
C2 Dy1 B2 C10 130.9(2)
C5 Dy1 B2 C10 122.89(18)
C1 Dy1 B2 C10 103.04(19)
C36 Dy1 B2 C10 9.2(2)
C1 B1 N1 C11 -7.5(5)
C5 B1 N1 C11 168.2(3)
Dy1 B1 N1 C11 81.5(4)
C1 B1 N1 C17 170.8(3)
C5 B1 N1 C17 -13.4(5)
Dy1 B1 N1 C17 -100.1(3)
C6 B2 N2 C23 -4.7(5)
C10 B2 N2 C23 175.5(3)
Dy1 B2 N2 C23 -92.9(4)
C6 B2 N2 C29 -176.6(3)
C10 B2 N2 C29 3.5(4)
Dy1 B2 N2 C29 95.2(4)
N1 B1 C1 C2 -176.8(3)
C5 B1 C1 C2 7.1(4)
Dy1 B1 C1 C2 62.0(2)
N1 B1 C1 Dy1 121.2(3)
C5 B1 C1 Dy1 -55.0(2)
C35 Dy1 C1 C2 -104.8(3)
C3 Dy1 C1 C2 -28.7(2)
C8 Dy1 C1 C2 82.4(3)
C7 Dy1 C1 C2 41.9(3)
C4 Dy1 C1 C2 -63.3(2)
C9 Dy1 C1 C2 105.1(2)
C6 Dy1 C1 C2 40.6(2)
C5 Dy1 C1 C2 -96.5(2)
C10 Dy1 C1 C2 94.8(2)
C36 Dy1 C1 C2 -174.1(2)
C35 Dy1 C1 B1 22.6(3)
C3 Dy1 C1 B1 98.7(2)
C8 Dy1 C1 B1 -150.3(2)
C7 Dy1 C1 B1 169.21(19)
C4 Dy1 C1 B1 64.07(19)
C9 Dy1 C1 B1 -127.6(2)
C6 Dy1 C1 B1 167.94(19)
C2 Dy1 C1 B1 127.4(3)
C5 Dy1 C1 B1 30.81(18)
C10 Dy1 C1 B1 -137.83(19)
C36 Dy1 C1 B1 -46.8(2)
B1 C1 C2 C3 -6.5(5)
Dy1 C1 C2 C3 59.2(3)
B1 C1 C2 Dy1 -65.7(3)
C35 Dy1 C2 C1 106.6(2)
C3 Dy1 C2 C1 130.0(3)
C8 Dy1 C2 C1 -125.8(2)
C7 Dy1 C2 C1 -147.5(2)
C4 Dy1 C2 C1 98.6(2)
C9 Dy1 C2 C1 -90.9(2)
C6 Dy1 C2 C1 -138.8(2)
C5 Dy1 C2 C1 65.4(2)
C10 Dy1 C2 C1 -85.2(2)
C36 Dy1 C2 C1 7.3(3)
C35 Dy1 C2 C3 -23.4(3)
C8 Dy1 C2 C3 104.3(2)
C7 Dy1 C2 C3 82.5(2)
C4 Dy1 C2 C3 -31.39(19)
C9 Dy1 C2 C3 139.1(2)
C6 Dy1 C2 C3 91.2(2)
C5 Dy1 C2 C3 -64.6(2)
C10 Dy1 C2 C3 144.8(2)
C1 Dy1 C2 C3 -130.0(3)
C36 Dy1 C2 C3 -122.7(2)
C1 C2 C3 C4 5.2(5)
Dy1 C2 C3 C4 67.9(3)
C1 C2 C3 Dy1 -62.7(3)
C35 Dy1 C3 C2 163.2(2)
C8 Dy1 C3 C2 -101.7(2)
C7 Dy1 C3 C2 -104.45(19)
C4 Dy1 C3 C2 124.7(3)
C9 Dy1 C3 C2 -60.9(3)
C6 Dy1 C3 C2 -82.52(19)
C5 Dy1 C3 C2 96.6(2)
C10 Dy1 C3 C2 -39.6(2)
C1 Dy1 C3 C2 27.75(17)
C36 Dy1 C3 C2 83.6(2)
C35 Dy1 C3 C4 38.5(2)
C8 Dy1 C3 C4 133.6(2)
C7 Dy1 C3 C4 130.8(2)
C9 Dy1 C3 C4 174.3(2)
C6 Dy1 C3 C4 152.8(2)
C2 Dy1 C3 C4 -124.7(3)
C5 Dy1 C3 C4 -28.10(18)
C10 Dy1 C3 C4 -164.36(19)
C1 Dy1 C3 C4 -97.0(2)
C36 Dy1 C3 C4 -41.1(3)
C2 C3 C4 C5 -5.2(5)
Dy1 C3 C4 C5 63.4(3)
C2 C3 C4 Dy1 -68.6(3)
C35 Dy1 C4 C5 87.4(2)
C3 Dy1 C4 C5 -129.2(3)
C8 Dy1 C4 C5 153.6(2)
C7 Dy1 C4 C5 172.9(2)
C9 Dy1 C4 C5 -149.8(6)
C6 Dy1 C4 C5 -157.2(2)
C2 Dy1 C4 C5 -98.2(2)
C10 Dy1 C4 C5 -104.7(3)
C1 Dy1 C4 C5 -65.3(2)
C36 Dy1 C4 C5 22.0(2)
C35 Dy1 C4 C3 -143.4(2)
C8 Dy1 C4 C3 -77.2(3)
C7 Dy1 C4 C3 -57.9(2)
C9 Dy1 C4 C3 -20.6(7)
C6 Dy1 C4 C3 -28.0(2)
C2 Dy1 C4 C3 31.01(19)
C5 Dy1 C4 C3 129.2(3)
C10 Dy1 C4 C3 24.5(3)
C1 Dy1 C4 C3 64.0(2)
C36 Dy1 C4 C3 151.21(18)
C3 C4 C5 B1 6.5(5)
Dy1 C4 C5 B1 66.9(3)
C3 C4 C5 Dy1 -60.5(3)
N1 B1 C5 C4 176.7(3)
C1 B1 C5 C4 -7.1(5)
Dy1 B1 C5 C4 -62.7(3)
N1 B1 C5 Dy1 -120.5(3)
C1 B1 C5 Dy1 55.7(2)
C35 Dy1 C5 C4 -89.0(2)
C3 Dy1 C5 C4 29.2(2)
C8 Dy1 C5 C4 -80.7(6)
C7 Dy1 C5 C4 -11.6(3)
C9 Dy1 C5 C4 165.1(3)
C6 Dy1 C5 C4 30.4(3)
C2 Dy1 C5 C4 63.5(2)
C10 Dy1 C5 C4 115.0(2)
C1 Dy1 C5 C4 96.7(2)
C36 Dy1 C5 C4 -159.6(2)
C35 Dy1 C5 B1 143.6(2)
C3 Dy1 C5 B1 -98.1(2)
C8 Dy1 C5 B1 152.0(5)
C7 Dy1 C5 B1 -139.0(2)
C4 Dy1 C5 B1 -127.3(3)
C9 Dy1 C5 B1 37.8(4)
C6 Dy1 C5 B1 -97.0(2)
C2 Dy1 C5 B1 -63.83(19)
C10 Dy1 C5 B1 -12.4(3)
C1 Dy1 C5 B1 -30.68(18)
C36 Dy1 C5 B1 73.06(19)
N2 B2 C6 C7 163.5(3)
C10 B2 C6 C7 -16.6(4)
Dy1 B2 C6 C7 -65.8(3)
N2 B2 C6 Dy1 -130.6(3)
C10 B2 C6 Dy1 49.3(2)
C35 Dy1 C6 C7 -27.8(3)
C3 Dy1 C6 C7 -132.5(2)
C8 Dy1 C6 C7 29.4(2)
C4 Dy1 C6 C7 -118.6(2)
C9 Dy1 C6 C7 62.9(2)
C2 Dy1 C6 C7 -163.1(2)
C5 Dy1 C6 C7 -133.5(2)
C10 Dy1 C6 C7 96.1(2)
C1 Dy1 C6 C7 178.0(2)
C36 Dy1 C6 C7 62.6(3)
C35 Dy1 C6 B2 -151.9(2)
C3 Dy1 C6 B2 103.4(2)
C8 Dy1 C6 B2 -94.7(2)
C7 Dy1 C6 B2 -124.1(3)
C4 Dy1 C6 B2 117.39(19)
C9 Dy1 C6 B2 -61.11(19)
C2 Dy1 C6 B2 72.86(19)
C5 Dy1 C6 B2 102.5(2)
C10 Dy1 C6 B2 -27.95(17)
C1 Dy1 C6 B2 53.96(19)
C36 Dy1 C6 B2 -61.5(2)
B2 C6 C7 C8 9.3(5)
Dy1 C6 C7 C8 -63.0(3)
B2 C6 C7 Dy1 72.3(3)
C35 Dy1 C7 C6 155.2(3)
C3 Dy1 C7 C6 47.4(2)
C8 Dy1 C7 C6 -128.5(3)
C4 Dy1 C7 C6 73.2(2)
C9 Dy1 C7 C6 -99.0(2)
C2 Dy1 C7 C6 17.2(2)
C5 Dy1 C7 C6 79.6(3)
C10 Dy1 C7 C6 -66.1(2)
C1 Dy1 C7 C6 -2.5(3)
C36 Dy1 C7 C6 -139.1(2)
C35 Dy1 C7 C8 -76.3(3)
C3 Dy1 C7 C8 175.9(2)
C4 Dy1 C7 C8 -158.3(2)
C9 Dy1 C7 C8 29.5(2)
C6 Dy1 C7 C8 128.5(3)
C2 Dy1 C7 C8 145.6(2)
C5 Dy1 C7 C8 -151.9(2)
C10 Dy1 C7 C8 62.4(2)
C1 Dy1 C7 C8 126.0(2)
C36 Dy1 C7 C8 -10.6(3)
C6 C7 C8 C9 -0.2(6)
Dy1 C7 C8 C9 -64.6(4)
C6 C7 C8 Dy1 64.4(3)
C35 Dy1 C8 C9 -131.2(3)
C3 Dy1 C8 C9 122.0(3)
C7 Dy1 C8 C9 127.4(3)
C4 Dy1 C8 C9 162.3(2)
C6 Dy1 C8 C9 98.4(3)
C2 Dy1 C8 C9 82.5(3)
C5 Dy1 C8 C9 -139.5(4)
C10 Dy1 C8 C9 28.3(2)
C1 Dy1 C8 C9 43.9(3)
C36 Dy1 C8 C9 -61.6(2)
C35 Dy1 C8 C7 101.5(2)
C3 Dy1 C8 C7 -5.3(3)
C4 Dy1 C8 C7 35.0(3)
C9 Dy1 C8 C7 -127.4(3)
C6 Dy1 C8 C7 -28.9(2)
C2 Dy1 C8 C7 -44.8(3)
C5 Dy1 C8 C7 93.1(5)
C10 Dy1 C8 C7 -99.1(2)
C1 Dy1 C8 C7 -83.5(3)
C36 Dy1 C8 C7 171.1(2)
C7 C8 C9 C10 0.0(6)
Dy1 C8 C9 C10 -63.4(3)
C7 C8 C9 Dy1 63.4(3)
C35 Dy1 C9 C8 49.7(3)
C3 Dy1 C9 C8 -87.5(3)
C7 Dy1 C9 C8 -30.0(2)
C4 Dy1 C9 C8 -71.6(7)
C6 Dy1 C9 C8 -63.6(2)
C2 Dy1 C9 C8 -117.9(2)
C5 Dy1 C9 C8 152.2(3)
C10 Dy1 C9 C8 -129.5(4)
C1 Dy1 C9 C8 -150.8(2)
C36 Dy1 C9 C8 116.2(2)
C35 Dy1 C9 C10 179.2(2)
C3 Dy1 C9 C10 42.0(3)
C8 Dy1 C9 C10 129.5(4)
C7 Dy1 C9 C10 99.5(3)
C4 Dy1 C9 C10 57.9(7)
C6 Dy1 C9 C10 65.9(2)
C2 Dy1 C9 C10 11.6(3)
C5 Dy1 C9 C10 -78.3(4)
C1 Dy1 C9 C10 -21.3(3)
C36 Dy1 C9 C10 -114.3(2)
C8 C9 C10 B2 -8.9(5)
Dy1 C9 C10 B2 -69.7(3)
C8 C9 C10 Dy1 60.8(3)
N2 B2 C10 C9 -163.8(3)
C6 B2 C10 C9 16.3(4)
Dy1 B2 C10 C9 64.5(3)
N2 B2 C10 Dy1 131.7(3)
C6 B2 C10 Dy1 -48.1(2)
C35 Dy1 C10 C9 -1.0(3)
C3 Dy1 C10 C9 -151.4(2)
C8 Dy1 C10 C9 -28.7(2)
C7 Dy1 C10 C9 -62.8(2)
C4 Dy1 C10 C9 -164.8(2)
C6 Dy1 C10 C9 -96.6(3)
C2 Dy1 C10 C9 -170.0(2)
C5 Dy1 C10 C9 146.3(2)
C1 Dy1 C10 C9 161.0(2)
C36 Dy1 C10 C9 63.2(2)
C35 Dy1 C10 B2 123.7(2)
C3 Dy1 C10 B2 -26.8(2)
C8 Dy1 C10 B2 95.9(2)
C7 Dy1 C10 B2 61.8(2)
C4 Dy1 C10 B2 -40.2(3)
C9 Dy1 C10 B2 124.7(3)
C6 Dy1 C10 B2 28.02(16)
C2 Dy1 C10 B2 -45.35(18)
C5 Dy1 C10 B2 -89.0(2)
C1 Dy1 C10 B2 -74.30(18)
C36 Dy1 C10 B2 -172.16(18)
C17 N1 C11 C12 134.6(3)
B1 N1 C11 C12 -47.0(4)
C17 N1 C11 C16 -44.8(4)
B1 N1 C11 C16 133.7(3)
C16 C11 C12 C13 -1.5(5)
N1 C11 C12 C13 179.1(3)
C11 C12 C13 C14 1.0(5)
C12 C13 C14 C15 0.0(5)
C13 C14 C15 C16 -0.4(5)
C14 C15 C16 C11 -0.1(5)
C12 C11 C16 C15 1.0(5)
N1 C11 C16 C15 -179.6(3)
C11 N1 C17 C18 -49.7(4)
B1 N1 C17 C18 131.8(3)
C11 N1 C17 C22 131.0(3)
B1 N1 C17 C22 -47.5(4)
C22 C17 C18 C19 2.0(5)
N1 C17 C18 C19 -177.2(3)
C17 C18 C19 C20 -0.5(5)
C18 C19 C20 C21 0.0(6)
C19 C20 C21 C22 -1.0(6)
C20 C21 C22 C17 2.5(5)
C18 C17 C22 C21 -3.0(5)
N1 C17 C22 C21 176.2(3)
C29 N2 C23 C28 -51.2(4)
B2 N2 C23 C28 136.3(3)
C29 N2 C23 C24 128.5(3)
B2 N2 C23 C24 -44.0(4)
C28 C23 C24 C25 -2.7(5)
N2 C23 C24 C25 177.6(3)
C23 C24 C25 C26 1.7(6)
C24 C25 C26 C27 0.3(6)
C25 C26 C27 C28 -1.3(6)
C24 C23 C28 C27 1.8(5)
N2 C23 C28 C27 -178.5(3)
C26 C27 C28 C23 0.2(6)
C23 N2 C29 C34 125.7(3)
B2 N2 C29 C34 -61.7(4)
C23 N2 C29 C30 -55.2(4)
B2 N2 C29 C30 117.3(3)
C34 C29 C30 C31 -1.0(5)
N2 C29 C30 C31 179.9(3)
C29 C30 C31 C32 0.1(5)
C30 C31 C32 C33 0.9(6)
C31 C32 C33 C34 -1.2(6)
C30 C29 C34 C33 0.8(5)
N2 C29 C34 C33 179.9(3)
C32 C33 C34 C29 0.3(5)
C38 Si1 C35 Si2' 77.4(5)
C37 Si1 C35 Si2' -51.0(5)
C36 Si1 C35 Si2' -164.4(4)
Dy1 Si1 C35 Si2' -171.7(6)
C38 Si1 C35 Si2 52.2(5)
C37 Si1 C35 Si2 -76.3(5)
C36 Si1 C35 Si2 170.3(4)
Dy1 Si1 C35 Si2 163.0(6)
C38 Si1 C35 Dy1 -110.9(3)
C37 Si1 C35 Dy1 120.7(3)
C36 Si1 C35 Dy1 7.3(3)
C3 Dy1 C35 Si2' 29.4(6)
C8 Dy1 C35 Si2' -100.6(6)
C7 Dy1 C35 Si2' -70.9(6)
C4 Dy1 C35 Si2' 47.8(5)
C9 Dy1 C35 Si2' -123.2(5)
C6 Dy1 C35 Si2' -57.4(6)
C2 Dy1 C35 Si2' 41.4(6)
C5 Dy1 C35 Si2' 77.2(6)
C10 Dy1 C35 Si2' -122.7(5)
C1 Dy1 C35 Si2' 83.9(5)
C36 Dy1 C35 Si2' 164.2(6)
C3 Dy1 C35 Si2 57.5(5)
C8 Dy1 C35 Si2 -72.5(4)
C7 Dy1 C35 Si2 -42.7(4)
C4 Dy1 C35 Si2 76.0(4)
C9 Dy1 C35 Si2 -95.0(4)
C6 Dy1 C35 Si2 -29.3(5)
C2 Dy1 C35 Si2 69.6(5)
C5 Dy1 C35 Si2 105.4(4)
C10 Dy1 C35 Si2 -94.5(4)
C1 Dy1 C35 Si2 112.1(4)
C36 Dy1 C35 Si2 -167.7(5)
C3 Dy1 C35 Si1 -139.7(2)
C8 Dy1 C35 Si1 90.3(3)
C7 Dy1 C35 Si1 120.0(2)
C4 Dy1 C35 Si1 -121.2(2)
C9 Dy1 C35 Si1 67.7(3)
C6 Dy1 C35 Si1 133.50(19)
C2 Dy1 C35 Si1 -127.7(2)
C5 Dy1 C35 Si1 -91.8(2)
C10 Dy1 C35 Si1 68.2(3)
C1 Dy1 C35 Si1 -85.1(3)
C36 Dy1 C35 Si1 -4.89(19)
C35 Si1 C36 Dy1 -6.1(2)
C38 Si1 C36 Dy1 117.86(19)
C37 Si1 C36 Dy1 -126.3(2)
C35 Dy1 C36 Si1 4.80(19)
C3 Dy1 C36 Si1 99.68(17)
C8 Dy1 C36 Si1 -76.27(16)
C7 Dy1 C36 Si1 -70.95(17)
C4 Dy1 C36 Si1 78.65(16)
C9 Dy1 C36 Si1 -102.86(16)
C6 Dy1 C36 Si1 -102.53(16)
C2 Dy1 C36 Si1 138.01(12)
C5 Dy1 C36 Si1 89.22(14)
C10 Dy1 C36 Si1 -129.44(14)
C1 Dy1 C36 Si1 141.56(14)
Si2' C35 Si2 C41 105.3(8)
Si1 C35 Si2 C41 -177.6(7)
Dy1 C35 Si2 C41 -19.8(8)
Si2' C35 Si2 C39 -138.3(5)
Si1 C35 Si2 C39 -61.2(5)
Dy1 C35 Si2 C39 96.6(5)
Si2' C35 Si2 C40 -18.7(5)
Si1 C35 Si2 C40 58.4(6)
Dy1 C35 Si2 C40 -143.7(5)
Si2 C35 Si2' C41' -47.0(9)
Si1 C35 Si2' C41' -164.7(8)
Dy1 C35 Si2' C41' 28.0(10)
Si2 C35 Si2' C40' 76.2(7)
Si1 C35 Si2' C40' -41.4(8)
Dy1 C35 Si2' C40' 151.3(7)
Si2 C35 Si2' C39' -165.7(6)
Si1 C35 Si2' C39' 76.7(5)
Dy1 C35 Si2' C39' -90.6(6)
